data_1000388
loop_
_publ_author_name
'Goutenoire, F'
'Caignaert, V'
'Hervieu, M'
'Michel, C'
'Raveau, B'

_publ_section_title
;
The calcium thallate Ca3 Tl2 O6, third member of the series Can Tl2 On+3
;
_journal_coden_ASTM JSSCBI
_journal_name_full 'Journal of Solid State Chemistry'
_journal_page_first 508
_journal_page_last 513
_journal_paper_doi 10.1006/jssc.1995.1166
_journal_volume 115
_journal_year 1995
_chemical_formula_structural '(Ca2.8 Tl0.2) (Tl2 O6)'
_chemical_formula_sum 'Ca2.8 O6 Tl2.2'
_chemical_name_systematic 'Tricalcium dithallate'
_space_group_IT_number 55
_symmetry_cell_setting orthorhombic
_symmetry_Int_Tables_number 55
_symmetry_space_group_name_Hall '-P 2 2ab'
_symmetry_space_group_name_H-M 'P b a m'
_cell_angle_alpha 90
_cell_angle_beta 90
_cell_angle_gamma 90
_cell_formula_units_Z 4
_cell_length_a 11.248(2)
_cell_length_b 16.51299(200)
_cell_length_c 3.3329(3)
_cell_volume 619.0
_refine_ls_R_factor_all 0.048
_cod_database_code 1000388

loop_
_symmetry_equiv_pos_as_xyz
x,y,z
-x,-y,z
1/2+x,1/2-y,-z
1/2-x,1/2+y,-z
-x,-y,-z
x,y,-z
1/2-x,1/2+y,z
1/2+x,1/2-y,z

loop_
_atom_site_label
_atom_site_type_symbol
_atom_site_symmetry_multiplicity
_atom_site_Wyckoff_symbol
_atom_site_fract_x
_atom_site_fract_y
_atom_site_fract_z
_atom_site_occupancy
_atom_site_attached_hydrogens
_atom_site_calc_flag
Tl1 Tl3+ 4 g 0.1346(2) 0.04572(3) 0. 1. 0 d
Tl2 Tl3+ 4 g 0.0852(2) 0.6491(1) 0. 1. 0 d
Ca1 Ca2+ 4 h 0.1703(5) 0.2264(3) 0.5 0.90(5) 0 d
Tl3 Tl3+ 4 h 0.1703(5) 0.2264(3) 0.5 0.10(5) 0 d
Ca2 Ca2+ 4 h 0.1349(5) 0.4592(4) 0.5 0.90(5) 0 d
Tl4 Tl3+ 4 h 0.1349(5) 0.4592(4) 0.5 0.10(5) 0 d
Ca3 Ca2+ 4 h 0.3936(6) 0.3548(5) 0.5 1. 0 d
O1 O2- 4 g 0.053(2) 0.157(2) 0. 1. 0 d
O2 O2- 2 c 0.5 0. 0. 1. 0 d
O3 O2- 4 g 0.275(2) 0.429(1) 0. 1. 0 d
O4 O2- 2 b 0. 0. 0.5 1. 0 d
O5 O2- 4 h 0.289(2) 0.091(2) 0.5 1. 0 d
O6 O2- 4 h 0.046(2) 0.332(1) 0.5 1. 0 d
O7 O2- 4 g 0.305(2) 0.263(2) 0. 1. 0 d

loop_
_atom_type_symbol
_atom_type_oxidation_number
Tl3+ 3.000
Ca2+ 2.000
O2- -2.033
